data_4302119
loop_
_publ_author_name
'Li Wang'
'Wei You'
'Wei Huang'
'Cheng Wang'
'Xiao-Zeng You'

_publ_section_title
;
Alteration of Molecular Conformations, Coordination Modes, and
Architectures for a Novel 3,8-Diimidazol-1,10-phenanthroline Compound in
the Construction of Cadmium(II) and Zinc(II) Homochiral Coordination
Polymers Involving an Auxiliary Chiral Camphorate Ligand
;
_journal_name_full 'Inorganic Chemistry'
_journal_page_first 4295
_journal_page_last 4305
_journal_paper_doi 10.1021/ic802445q
_journal_volume 48
_journal_year 2009
_chemical_absolute_configuration rm
_chemical_formula_moiety 'C38 H42 Cd2 N6 O9'
_chemical_formula_sum 'C38 H42 Cd2 N6 O9'
_chemical_formula_weight 951.58
_chemical_name_systematic
; 
 ? 
;
_space_group_IT_number 4
_symmetry_cell_setting monoclinic
_symmetry_space_group_name_Hall 'P 2yb'
_symmetry_space_group_name_H-M 'P 1 21 1'
_atom_sites_solution_hydrogens geom
_atom_sites_solution_primary direct
_atom_sites_solution_secondary difmap
_audit_creation_method SHELXL-97
_cell_angle_alpha 90.00
_cell_angle_beta 100.715(2)
_cell_angle_gamma 90.00
_cell_formula_units_Z 2
_cell_length_a 6.4751(8)
_cell_length_b 23.110(3)
_cell_length_c 12.5595(15)
_cell_measurement_reflns_used 3437
_cell_measurement_temperature 291(2)
_cell_measurement_theta_max 23.566
_cell_measurement_theta_min 3.118
_cell_volume 1846.6(4)
_computing_cell_refinement SMART
_computing_data_collection 'SMART (Bruker, 2000)'
_computing_data_reduction 'SAINT (Bruker, 2000)'
_computing_molecular_graphics SHELXTL
_computing_publication_material SHELXTL
_computing_structure_refinement SHELXTL
_computing_structure_solution 'SHELXTL (Bruker, 2000)'
_diffrn_ambient_temperature 291(2)
_diffrn_measured_fraction_theta_full 0.996
_diffrn_measured_fraction_theta_max 0.996
_diffrn_measurement_device_type 'Bruker SMART 1K CCD area detector'
_diffrn_measurement_method '\f and \w scans'
_diffrn_radiation_monochromator graphite
_diffrn_radiation_source 'fine-focus sealed tube'
_diffrn_radiation_type MoK\a
_diffrn_radiation_wavelength 0.71073
_diffrn_reflns_av_R_equivalents 0.0548
_diffrn_reflns_av_sigmaI/netI 0.0707
_diffrn_reflns_limit_h_max 7
_diffrn_reflns_limit_h_min -7
_diffrn_reflns_limit_k_max 26
_diffrn_reflns_limit_k_min -27
_diffrn_reflns_limit_l_max 14
_diffrn_reflns_limit_l_min -14
_diffrn_reflns_number 9254
_diffrn_reflns_theta_full 25.00
_diffrn_reflns_theta_max 25.00
_diffrn_reflns_theta_min 1.65
_diffrn_standards_decay_% 0
_diffrn_standards_interval_time 0
_diffrn_standards_number 0
_exptl_absorpt_coefficient_mu 1.217
_exptl_absorpt_correction_T_max 0.8880
_exptl_absorpt_correction_T_min 0.8386
_exptl_absorpt_correction_type multi-scan
_exptl_absorpt_process_details 'SADABS (Bruker, 2000)'
_exptl_crystal_colour yellow
_exptl_crystal_density_diffrn 1.711
_exptl_crystal_density_method 'not measured'
_exptl_crystal_description needle
_exptl_crystal_F_000 960
_exptl_crystal_size_max 0.15
_exptl_crystal_size_mid 0.12
_exptl_crystal_size_min 0.10
_refine_diff_density_max 1.213
_refine_diff_density_min -1.245
_refine_diff_density_rms 0.112
_refine_ls_abs_structure_details 'Flack H D (1983), Acta Cryst. A39, 876-881'
_refine_ls_abs_structure_Flack -0.07(5)
_refine_ls_extinction_method none
_refine_ls_goodness_of_fit_ref 1.076
_refine_ls_hydrogen_treatment constr
_refine_ls_matrix_type full
_refine_ls_number_parameters 483
_refine_ls_number_reflns 5934
_refine_ls_number_restraints 52
_refine_ls_restrained_S_all 1.087
_refine_ls_R_factor_all 0.0679
_refine_ls_R_factor_gt 0.0558
_refine_ls_shift/su_max 0.001
_refine_ls_shift/su_mean 0.000
_refine_ls_structure_factor_coef Fsqd
_refine_ls_weighting_details 'calc w=1/[\s^2^(Fo^2^)+(0.0821P)^2^] where P=(Fo^2^+2Fc^2^)/3'
_refine_ls_weighting_scheme calc
_refine_ls_wR_factor_gt 0.1393
_refine_ls_wR_factor_ref 0.1474
_reflns_number_gt 4929
_reflns_number_total 5934
_reflns_threshold_expression >2sigma(I)
_cod_data_source_file ic802445q_si_005.cif
_cod_data_source_block 271228a_0m
_cod_original_sg_symbol_Hall 'P 2yb '
_cod_original_sg_symbol_H-M 'P 21 '
_cod_database_code 4302119

loop_
_symmetry_equiv_pos_as_xyz
'x, y, z'
'-x, y+1/2, -z'

loop_
_atom_site_label
_atom_site_type_symbol
_atom_site_fract_x
_atom_site_fract_y
_atom_site_fract_z
_atom_site_U_iso_or_equiv
_atom_site_adp_type
_atom_site_occupancy
_atom_site_symmetry_multiplicity
_atom_site_calc_flag
_atom_site_refinement_flags
_atom_site_disorder_assembly
_atom_site_disorder_group
Cd1 Cd 0.48719(11) 0.11465(3) 0.61249(5) 0.04523(17) Uani 1 1 d U . .
Cd2 Cd 1.56467(11) 0.38561(3) 1.06332(5) 0.04523(17) Uani 1 1 d . . .
C1 C 0.1830(17) 0.0448(5) 0.7520(8) 0.046(2) Uani 1 1 d . . .
H1 H 0.1571 0.0208 0.6915 0.055 Uiso 1 1 calc R . .
C2 C 0.0582(15) 0.0397(4) 0.8307(8) 0.044(2) Uani 1 1 d . . .
C3 C 0.0996(18) 0.0757(4) 0.9204(9) 0.051(3) Uani 1 1 d . . .
H3 H 0.0130 0.0741 0.9717 0.061 Uiso 1 1 calc R . .
C4 C 0.2670(14) 0.1138(5) 0.9351(7) 0.042(2) Uani 1 1 d . . .
C5 C 0.3209(17) 0.1490(5) 1.0294(8) 0.050(3) Uani 1 1 d . . .
H5 H 0.2389 0.1479 1.0828 0.060 Uiso 1 1 calc R . .
C6 C 0.4912(17) 0.1839(5) 1.0414(8) 0.048(2) Uani 1 1 d . . .
H6 H 0.5304 0.2044 1.1057 0.057 Uiso 1 1 calc R . .
C7 C 0.6118(17) 0.1903(4) 0.9586(8) 0.045(2) Uani 1 1 d . . .
C8 C 0.7873(17) 0.2264(5) 0.9669(8) 0.048(3) Uani 1 1 d . . .
H8 H 0.8338 0.2472 1.0302 0.057 Uiso 1 1 calc R . .
C9 C 0.8908(16) 0.2311(4) 0.8813(9) 0.041(2) Uani 1 1 d . . .
C10 C 0.8161(17) 0.2003(5) 0.7872(8) 0.047(3) Uani 1 1 d . . .
H10 H 0.8838 0.2054 0.7287 0.056 Uiso 1 1 calc R . .
C11 C 0.5603(14) 0.1568(4) 0.8607(7) 0.0342(19) Uani 1 1 d . . .
C12 C 0.3839(14) 0.1157(5) 0.8514(6) 0.0374(19) Uani 1 1 d . . .
C13 C -0.182(2) -0.0300(6) 0.8913(9) 0.067(4) Uani 1 1 d . . .
H13 H -0.1260 -0.0279 0.9650 0.081 Uiso 1 1 calc R . .
C14 C -0.3782(18) -0.0512(5) 0.7378(8) 0.053(3) Uani 1 1 d . . .
H14 H -0.4856 -0.0673 0.6869 0.064 Uiso 1 1 calc R . .
C15 C -0.2395(17) -0.0147(5) 0.7157(9) 0.049(3) Uani 1 1 d . . .
H15 H -0.2293 -0.0009 0.6473 0.059 Uiso 1 1 calc R . .
C16 C 1.1503(16) 0.3054(4) 0.9735(8) 0.043(2) Uani 1 1 d . . .
H16 H 1.0908 0.3117 1.0345 0.051 Uiso 1 1 calc R . .
C17 C 1.3572(17) 0.3094(5) 0.8573(9) 0.054(3) Uani 1 1 d . . .
H17 H 1.4697 0.3210 0.8259 0.065 Uiso 1 1 calc R . .
C18 C 1.2038(16) 0.2704(5) 0.8128(9) 0.046(3) Uani 1 1 d . . .
H18 H 1.1926 0.2498 0.7483 0.056 Uiso 1 1 calc R . .
C19 C 0.271(2) 0.0354(8) 0.4627(13) 0.091(2) Uani 1 1 d U . .
C20 C 0.172(2) 0.0139(7) 0.3505(15) 0.104(3) Uani 1 1 d DU . .
C21 C 0.323(2) -0.0089(6) 0.2786(10) 0.084(4) Uani 1 1 d DU . .
C22 C 0.1718(19) -0.0318(5) 0.1774(10) 0.071(3) Uani 1 1 d D . .
H22 H 0.1075 0.0022 0.1378 0.085 Uiso 1 1 calc RD . .
C23 C -0.002(3) -0.0621(8) 0.2237(13) 0.106(3) Uani 1 1 d DU . .
H23A H 0.0244 -0.1033 0.2306 0.127 Uiso 1 1 calc R . .
H23B H -0.1377 -0.0558 0.1776 0.127 Uiso 1 1 calc R . .
C24 C 0.006(3) -0.0334(7) 0.3383(14) 0.106(3) Uani 1 1 d DU . .
H24A H -0.1296 -0.0171 0.3434 0.127 Uiso 1 1 calc R . .
H24B H 0.0428 -0.0621 0.3951 0.127 Uiso 1 1 calc R . .
C25 C 0.055(3) 0.0692(8) 0.2991(16) 0.139(8) Uani 1 1 d DU . .
H25A H 0.1553 0.0985 0.2904 0.209 Uiso 1 1 calc R . .
H25B H -0.0358 0.0834 0.3458 0.209 Uiso 1 1 calc R . .
H25C H -0.0280 0.0597 0.2297 0.209 Uiso 1 1 calc RD . .
C26 C 0.454(3) -0.0606(8) 0.3316(15) 0.121(7) Uani 1 1 d DU . .
H26A H 0.4841 -0.0556 0.4088 0.182 Uiso 1 1 calc R . .
H26B H 0.5834 -0.0627 0.3048 0.182 Uiso 1 1 calc R . .
H26C H 0.3760 -0.0958 0.3141 0.182 Uiso 1 1 calc R . .
C27 C 0.466(2) 0.0378(7) 0.2465(12) 0.093(5) Uani 1 1 d DU . .
H27A H 0.5473 0.0218 0.1971 0.140 Uiso 1 1 calc R . .
H27B H 0.5579 0.0518 0.3100 0.140 Uiso 1 1 calc R . .
H27C H 0.3814 0.0691 0.2120 0.140 Uiso 1 1 calc R . .
C28 C 0.270(2) -0.0665(6) 0.0989(11) 0.071(3) Uani 1 1 d D . .
C29 C 2.256(2) 0.2158(5) 1.5353(9) 0.057(3) Uani 1 1 d . . .
C30 C 2.202(2) 0.2750(5) 1.4774(9) 0.061(3) Uani 1 1 d . . .
C31 C 2.0958(19) 0.2667(5) 1.3573(8) 0.053(3) Uani 1 1 d . . .
C32 C 2.0101(17) 0.3299(4) 1.3336(8) 0.049(2) Uani 1 1 d U . .
H32 H 2.1349 0.3528 1.3277 0.058 Uiso 1 1 calc R . .
C33 C 1.947(3) 0.3510(6) 1.4347(10) 0.094(6) Uani 1 1 d U . .
H33A H 1.7954 0.3504 1.4272 0.113 Uiso 1 1 calc R . .
H33B H 1.9959 0.3903 1.4501 0.113 Uiso 1 1 calc R . .
C34 C 2.049(3) 0.3101(6) 1.5265(11) 0.079(4) Uani 1 1 d . . .
H34A H 2.1203 0.3318 1.5886 0.095 Uiso 1 1 calc R . .
H34B H 1.9438 0.2854 1.5493 0.095 Uiso 1 1 calc R . .
C35 C 2.407(3) 0.3092(8) 1.4931(18) 0.119(7) Uani 1 1 d . . .
H35A H 2.3917 0.3411 1.4431 0.178 Uiso 1 1 calc R . .
H35B H 2.5185 0.2845 1.4801 0.178 Uiso 1 1 calc R . .
H35C H 2.4389 0.3237 1.5659 0.178 Uiso 1 1 calc R . .
C36 C 1.912(2) 0.2235(5) 1.3474(12) 0.078(4) Uani 1 1 d . . .
H36A H 1.8545 0.2170 1.2722 0.118 Uiso 1 1 calc R . .
H36B H 1.8054 0.2390 1.3830 0.118 Uiso 1 1 calc R . .
H36C H 1.9623 0.1875 1.3808 0.118 Uiso 1 1 calc R . .
C37 C 2.230(2) 0.2462(9) 1.2784(11) 0.097(6) Uani 1 1 d . . .
H37A H 2.1433 0.2394 1.2089 0.146 Uiso 1 1 calc R . .
H37B H 2.3002 0.2109 1.3046 0.146 Uiso 1 1 calc R . .
H37C H 2.3334 0.2752 1.2717 0.146 Uiso 1 1 calc R . .
C38 C 1.855(2) 0.3440(6) 1.2324(10) 0.080(2) Uani 1 1 d U . .
N1 N 0.3373(13) 0.0829(4) 0.7615(6) 0.0416(19) Uani 1 1 d . . .
N2 N 0.6589(13) 0.1651(4) 0.7754(6) 0.0426(19) Uani 1 1 d . . .
N3 N -0.1088(14) 0.0001(4) 0.8129(7) 0.046(2) Uani 1 1 d . . .
N4 N -0.3433(14) -0.0627(4) 0.8477(7) 0.056(2) Uani 1 1 d . . .
N5 N 1.0683(13) 0.2692(4) 0.8883(6) 0.0422(19) Uani 1 1 d . . .
N6 N 1.3174(13) 0.3286(4) 0.9564(6) 0.045(2) Uani 1 1 d . . .
O1 O 0.1588(15) 0.0544(5) 0.5129(9) 0.0919(18) Uani 1 1 d U . .
O2 O 0.4660(17) 0.0418(5) 0.4969(9) 0.094(2) Uani 1 1 d U . .
O3 O 0.8326(13) 0.1123(5) 0.5778(8) 0.0919(18) Uani 1 1 d U . .
H3A H 0.8334 0.0957 0.5176 0.138 Uiso 1 1 d R . .
H3B H 0.8761 0.1469 0.5751 0.138 Uiso 1 1 d R . .
O4 O 0.2414(13) -0.1179(4) 0.0819(8) 0.080(3) Uani 1 1 d . . .
O5 O 0.368(2) -0.0374(5) 0.0416(9) 0.117(4) Uani 1 1 d . . .
O6 O 2.4132(15) 0.1914(4) 1.5099(7) 0.079(3) Uani 1 1 d . . .
O7 O 2.1559(15) 0.1947(4) 1.6006(6) 0.071(2) Uani 1 1 d . . .
O8 O 1.7884(16) 0.3108(4) 1.1618(7) 0.081(2) Uani 1 1 d U . .
O9 O 1.7985(16) 0.3960(4) 1.2225(7) 0.082(2) Uani 1 1 d U . .

loop_
_atom_site_aniso_label
_atom_site_aniso_U_11
_atom_site_aniso_U_22
_atom_site_aniso_U_33
_atom_site_aniso_U_23
_atom_site_aniso_U_13
_atom_site_aniso_U_12
Cd1 0.0439(3) 0.0542(3) 0.0359(2) -0.0027(2) 0.00291(17) 0.0034(3)
Cd2 0.0439(3) 0.0542(3) 0.0359(2) -0.0027(2) 0.00291(17) 0.0034(3)
C1 0.043(6) 0.058(6) 0.035(5) 0.002(5) 0.001(5) -0.001(5)
C2 0.033(5) 0.046(6) 0.048(6) 0.005(5) -0.005(4) -0.003(4)
C3 0.061(7) 0.046(6) 0.051(6) 0.009(5) 0.025(5) -0.007(5)
C4 0.046(5) 0.041(5) 0.038(5) 0.003(5) 0.005(4) 0.010(5)
C5 0.059(7) 0.052(6) 0.036(5) 0.010(5) 0.003(5) -0.002(5)
C6 0.054(6) 0.055(6) 0.035(5) -0.012(5) 0.010(5) -0.013(5)
C7 0.053(6) 0.048(6) 0.033(5) 0.002(4) 0.005(4) -0.001(5)
C8 0.052(6) 0.056(6) 0.033(5) -0.010(5) 0.002(5) -0.007(5)
C9 0.037(6) 0.041(6) 0.049(6) -0.002(5) 0.013(5) -0.005(4)
C10 0.046(6) 0.063(7) 0.031(5) -0.009(5) 0.010(5) 0.006(5)
C11 0.042(5) 0.032(5) 0.029(4) 0.003(4) 0.006(4) -0.001(4)
C12 0.044(5) 0.044(5) 0.025(4) 0.007(5) 0.010(4) 0.003(5)
C13 0.071(8) 0.090(9) 0.033(6) 0.014(6) -0.010(6) -0.017(7)
C14 0.056(7) 0.061(7) 0.041(6) 0.006(5) 0.004(5) -0.007(5)
C15 0.052(6) 0.053(6) 0.043(6) 0.003(5) 0.010(5) -0.002(5)
C16 0.040(6) 0.055(6) 0.034(5) -0.005(4) 0.007(4) -0.005(5)
C17 0.042(6) 0.074(8) 0.050(7) 0.004(6) 0.016(5) 0.002(5)
C18 0.036(6) 0.061(7) 0.042(6) 0.004(5) 0.005(5) -0.002(5)
C19 0.064(3) 0.123(5) 0.088(4) -0.036(4) 0.023(3) 0.019(4)
C20 0.086(7) 0.097(7) 0.128(9) -0.014(6) 0.017(6) -0.017(5)
C21 0.085(10) 0.089(9) 0.076(10) -0.030(7) 0.009(7) -0.032(6)
C22 0.069(6) 0.064(6) 0.074(6) -0.023(5) 0.000(5) 0.004(5)
C23 0.088(7) 0.101(7) 0.128(9) -0.013(6) 0.017(6) -0.017(6)
C24 0.088(7) 0.099(7) 0.129(9) -0.013(6) 0.017(6) -0.017(5)
C25 0.126(18) 0.121(15) 0.17(2) 0.020(14) 0.016(16) 0.027(13)
C26 0.110(15) 0.149(17) 0.108(14) -0.017(12) 0.028(11) 0.035(12)
C27 0.066(9) 0.123(13) 0.079(10) -0.004(9) -0.013(8) -0.021(8)
C28 0.069(6) 0.064(6) 0.074(6) -0.023(5) 0.000(5) 0.004(5)
C29 0.078(9) 0.052(7) 0.041(6) 0.003(5) 0.011(6) 0.012(6)
C30 0.077(9) 0.042(6) 0.055(7) -0.002(5) -0.007(6) 0.001(5)
C31 0.061(7) 0.070(8) 0.028(5) 0.002(5) 0.007(5) 0.029(6)
C32 0.059(7) 0.038(6) 0.044(6) -0.007(4) -0.004(5) -0.002(5)
C33 0.161(16) 0.064(8) 0.058(8) 0.003(7) 0.020(9) 0.062(9)
C34 0.131(13) 0.060(8) 0.051(7) 0.004(6) 0.029(8) 0.028(8)
C35 0.091(12) 0.103(14) 0.142(17) 0.022(12) -0.029(12) -0.029(10)
C36 0.098(11) 0.051(7) 0.071(9) 0.012(6) -0.026(8) -0.009(7)
C37 0.077(10) 0.171(17) 0.053(8) 0.016(9) 0.033(7) 0.069(11)
C38 0.103(5) 0.059(4) 0.061(4) -0.004(3) -0.026(3) 0.022(3)
N1 0.040(5) 0.052(5) 0.030(4) -0.004(4) 0.000(4) 0.007(4)
N2 0.045(5) 0.053(5) 0.030(4) -0.007(4) 0.009(4) -0.008(4)
N3 0.049(5) 0.054(5) 0.036(5) 0.001(4) 0.010(4) -0.003(4)
N4 0.045(5) 0.073(6) 0.048(5) 0.012(5) 0.001(4) -0.018(5)
N5 0.038(5) 0.055(5) 0.034(4) 0.001(4) 0.007(4) -0.007(4)
N6 0.039(5) 0.058(5) 0.035(4) -0.011(4) -0.001(4) 0.005(4)
O1 0.062(2) 0.127(5) 0.090(4) -0.035(4) 0.024(3) 0.019(3)
O2 0.075(4) 0.109(5) 0.095(5) -0.045(5) 0.010(4) 0.009(4)
O3 0.062(2) 0.127(5) 0.090(4) -0.035(4) 0.024(3) 0.019(3)
O4 0.069(5) 0.077(6) 0.102(7) -0.033(6) 0.036(5) -0.020(5)
O5 0.198(14) 0.071(7) 0.098(8) -0.002(6) 0.068(9) -0.012(8)
O6 0.079(6) 0.102(7) 0.058(5) 0.017(5) 0.013(5) 0.052(6)
O7 0.092(7) 0.078(6) 0.043(5) 0.006(4) 0.015(5) 0.019(5)
O8 0.106(5) 0.059(4) 0.061(4) -0.003(3) -0.028(3) 0.021(3)
O9 0.103(5) 0.063(4) 0.065(4) -0.004(3) -0.027(3) 0.023(3)

loop_
_atom_type_symbol
_atom_type_description
_atom_type_scat_dispersion_real
_atom_type_scat_dispersion_imag
_atom_type_scat_source
C C 0.0033 0.0016 'International Tables Vol C Tables 4.2.6.8 and 6.1.1.4'
H H 0.0000 0.0000 'International Tables Vol C Tables 4.2.6.8 and 6.1.1.4'
N N 0.0061 0.0033 'International Tables Vol C Tables 4.2.6.8 and 6.1.1.4'
O O 0.0106 0.0060 'International Tables Vol C Tables 4.2.6.8 and 6.1.1.4'
Cd Cd -0.8075 1.2024 'International Tables Vol C Tables 4.2.6.8 and 6.1.1.4'

loop_
_geom_angle_atom_site_label_1
_geom_angle_atom_site_label_2
_geom_angle_atom_site_label_3
_geom_angle
_geom_angle_site_symmetry_1
_geom_angle_site_symmetry_3
_geom_angle_publ_flag
O6 Cd1 O2 104.5(4) 1_354 . ?
O6 Cd1 O3 91.2(4) 1_354 . ?
O2 Cd1 O3 78.8(4) . . ?
O6 Cd1 N1 129.4(3) 1_354 . ?
O2 Cd1 N1 107.3(4) . . ?
O3 Cd1 N1 132.7(3) . . ?
O6 Cd1 N2 97.0(3) 1_354 . ?
O2 Cd1 N2 151.5(4) . . ?
O3 Cd1 N2 82.3(3) . . ?
N1 Cd1 N2 71.1(3) . . ?
O9 Cd2 N6 147.8(3) . . ?
O9 Cd2 O5 104.7(4) . 2_756 ?
N6 Cd2 O5 107.1(4) . 2_756 ?
O9 Cd2 N4 83.8(3) . 2_657 ?
N6 Cd2 N4 98.7(3) . 2_657 ?
O5 Cd2 N4 94.5(4) 2_756 2_657 ?
O9 Cd2 O4 108.2(4) . 2_756 ?
N6 Cd2 O4 86.7(3) . 2_756 ?
O5 Cd2 O4 53.8(4) 2_756 2_756 ?
N4 Cd2 O4 147.7(3) 2_657 2_756 ?
O9 Cd2 O8 52.9(3) . . ?
N6 Cd2 O8 100.0(3) . . ?
O5 Cd2 O8 132.7(5) 2_756 . ?
N4 Cd2 O8 119.0(3) 2_657 . ?
O4 Cd2 O8 90.9(3) 2_756 . ?
O9 Cd2 C28 109.0(4) . 2_756 ?
N6 Cd2 C28 97.1(4) . 2_756 ?
O5 Cd2 C28 27.1(4) 2_756 2_756 ?
N4 Cd2 C28 121.3(4) 2_657 2_756 ?
O4 Cd2 C28 26.7(4) 2_756 2_756 ?
O8 Cd2 C28 113.0(4) . 2_756 ?
N1 C1 C2 121.3(10) . . ?
N1 C1 H1 119.3 . . ?
C2 C1 H1 119.3 . . ?
C3 C2 C1 118.5(9) . . ?
C3 C2 N3 123.2(10) . . ?
C1 C2 N3 118.3(9) . . ?
C4 C3 C2 121.3(9) . . ?
C4 C3 H3 119.3 . . ?
C2 C3 H3 119.3 . . ?
C3 C4 C12 115.9(9) . . ?
C3 C4 C5 122.6(9) . . ?
C12 C4 C5 121.4(10) . . ?
C6 C5 C4 120.1(10) . . ?
C6 C5 H5 120.0 . . ?
C4 C5 H5 120.0 . . ?
C5 C6 C7 121.9(9) . . ?
C5 C6 H6 119.0 . . ?
C7 C6 H6 119.0 . . ?
C8 C7 C6 123.9(9) . . ?
C8 C7 C11 116.1(9) . . ?
C6 C7 C11 120.0(9) . . ?
C9 C8 C7 119.8(9) . . ?
C9 C8 H8 120.1 . . ?
C7 C8 H8 120.1 . . ?
C8 C9 C10 118.9(9) . . ?
C8 C9 N5 120.1(9) . . ?
C10 C9 N5 120.9(9) . . ?
N2 C10 C9 124.3(9) . . ?
N2 C10 H10 117.8 . . ?
C9 C10 H10 117.8 . . ?
N2 C11 C7 122.1(8) . . ?
N2 C11 C12 119.9(8) . . ?
C7 C11 C12 117.8(8) . . ?
N1 C12 C4 122.8(9) . . ?
N1 C12 C11 118.6(7) . . ?
C4 C12 C11 118.5(9) . . ?
N4 C13 N3 110.3(9) . . ?
N4 C13 H13 124.8 . . ?
N3 C13 H13 124.8 . . ?
C15 C14 N4 110.3(10) . . ?
C15 C14 H14 124.9 . . ?
N4 C14 H14 124.9 . . ?
C14 C15 N3 107.7(10) . . ?
C14 C15 H15 126.2 . . ?
N3 C15 H15 126.2 . . ?
N6 C16 N5 110.0(8) . . ?
N6 C16 H16 125.0 . . ?
N5 C16 H16 125.0 . . ?
C18 C17 N6 109.4(10) . . ?
C18 C17 H17 125.3 . . ?
N6 C17 H17 125.3 . . ?
C17 C18 N5 103.4(9) . . ?
C17 C18 H18 128.3 . . ?
N5 C18 H18 128.3 . . ?
O1 C19 O2 117.8(15) . . ?
O1 C19 C20 116.1(14) . . ?
O2 C19 C20 125.1(13) . . ?
C19 C20 C24 119.7(15) . . ?
C19 C20 C21 116.9(12) . . ?
C24 C20 C21 102.0(12) . . ?
C19 C20 C25 101.8(14) . . ?
C24 C20 C25 105.3(15) . . ?
C21 C20 C25 110.6(14) . . ?
C27 C21 C20 113.2(12) . . ?
C27 C21 C26 110.6(14) . . ?
C20 C21 C26 111.7(13) . . ?
C27 C21 C22 110.3(11) . . ?
C20 C21 C22 103.0(11) . . ?
C26 C21 C22 107.5(12) . . ?
C28 C22 C23 116.0(12) . . ?
C28 C22 C21 116.2(11) . . ?
C23 C22 C21 104.0(11) . . ?
C28 C22 H22 106.6 . . ?
C23 C22 H22 106.6 . . ?
C21 C22 H22 106.6 . . ?
C22 C23 C24 104.7(12) . . ?
C22 C23 H23A 110.8 . . ?
C24 C23 H23A 110.8 . . ?
C22 C23 H23B 110.8 . . ?
C24 C23 H23B 110.8 . . ?
H23A C23 H23B 108.9 . . ?
C20 C24 C23 107.2(14) . . ?
C20 C24 H24A 110.3 . . ?
C23 C24 H24A 110.3 . . ?
C20 C24 H24B 110.3 . . ?
C23 C24 H24B 110.3 . . ?
H24A C24 H24B 108.5 . . ?
C20 C25 H25A 109.5 . . ?
C20 C25 H25B 109.5 . . ?
H25A C25 H25B 109.5 . . ?
C20 C25 H25C 109.5 . . ?
H25A C25 H25C 109.5 . . ?
H25B C25 H25C 109.5 . . ?
C21 C26 H26A 109.5 . . ?
C21 C26 H26B 109.5 . . ?
H26A C26 H26B 109.5 . . ?
C21 C26 H26C 109.5 . . ?
H26A C26 H26C 109.5 . . ?
H26B C26 H26C 109.5 . . ?
C21 C27 H27A 109.5 . . ?
C21 C27 H27B 109.5 . . ?
H27A C27 H27B 109.5 . . ?
C21 C27 H27C 109.5 . . ?
H27A C27 H27C 109.5 . . ?
H27B C27 H27C 109.5 . . ?
O4 C28 O5 120.5(12) . . ?
O4 C28 C22 124.5(14) . . ?
O5 C28 C22 114.6(12) . . ?
O4 C28 Cd2 62.5(6) . 2_746 ?
O5 C28 Cd2 58.0(7) . 2_746 ?
C22 C28 Cd2 171.0(11) . 2_746 ?
O7 C29 O6 122.8(11) . . ?
O7 C29 C30 123.8(11) . . ?
O6 C29 C30 113.4(11) . . ?
C34 C30 C35 107.0(13) . . ?
C34 C30 C31 105.0(10) . . ?
C35 C30 C31 114.1(12) . . ?
C34 C30 C29 113.0(10) . . ?
C35 C30 C29 106.4(11) . . ?
C31 C30 C29 111.5(9) . . ?
C37 C31 C36 105.9(12) . . ?
C37 C31 C30 118.1(11) . . ?
C36 C31 C30 110.8(10) . . ?
C37 C31 C32 113.2(11) . . ?
C36 C31 C32 110.3(9) . . ?
C30 C31 C32 98.4(9) . . ?
C33 C32 C38 113.9(11) . . ?
C33 C32 C31 106.6(9) . . ?
C38 C32 C31 121.3(9) . . ?
C33 C32 H32 104.4 . . ?
C38 C32 H32 104.4 . . ?
C31 C32 H32 104.4 . . ?
C32 C33 C34 107.0(10) . . ?
C32 C33 H33A 110.3 . . ?
C34 C33 H33A 110.3 . . ?
C32 C33 H33B 110.3 . . ?
C34 C33 H33B 110.3 . . ?
H33A C33 H33B 108.6 . . ?
C30 C34 C33 104.3(10) . . ?
C30 C34 H34A 110.9 . . ?
C33 C34 H34A 110.9 . . ?
C30 C34 H34B 110.9 . . ?
C33 C34 H34B 110.9 . . ?
H34A C34 H34B 108.9 . . ?
C30 C35 H35A 109.5 . . ?
C30 C35 H35B 109.5 . . ?
H35A C35 H35B 109.5 . . ?
C30 C35 H35C 109.5 . . ?
H35A C35 H35C 109.5 . . ?
H35B C35 H35C 109.5 . . ?
C31 C36 H36A 109.5 . . ?
C31 C36 H36B 109.5 . . ?
H36A C36 H36B 109.5 . . ?
C31 C36 H36C 109.5 . . ?
H36A C36 H36C 109.5 . . ?
H36B C36 H36C 109.5 . . ?
C31 C37 H37A 109.5 . . ?
C31 C37 H37B 109.5 . . ?
H37A C37 H37B 109.5 . . ?
C31 C37 H37C 109.5 . . ?
H37A C37 H37C 109.5 . . ?
H37B C37 H37C 109.5 . . ?
O8 C38 O9 118.9(11) . . ?
O8 C38 C32 125.6(12) . . ?
O9 C38 C32 115.4(11) . . ?
C1 N1 C12 120.0(8) . . ?
C1 N1 Cd1 123.1(6) . . ?
C12 N1 Cd1 115.2(6) . . ?
C10 N2 C11 118.3(8) . . ?
C10 N2 Cd1 128.7(6) . . ?
C11 N2 Cd1 112.8(6) . . ?
C13 N3 C15 105.9(9) . . ?
C13 N3 C2 125.4(9) . . ?
C15 N3 C2 128.7(9) . . ?
C13 N4 C14 105.8(9) . . ?
C13 N4 Cd2 127.6(8) . 2_647 ?
C14 N4 Cd2 125.6(7) . 2_647 ?
C16 N5 C18 108.2(8) . . ?
C16 N5 C9 127.2(8) . . ?
C18 N5 C9 124.3(9) . . ?
C16 N6 C17 109.0(8) . . ?
C16 N6 Cd2 132.0(7) . . ?
C17 N6 Cd2 118.7(7) . . ?
C19 O2 Cd1 104.4(9) . . ?
Cd1 O3 H3A 109.7 . . ?
Cd1 O3 H3B 108.6 . . ?
H3A O3 H3B 109.5 . . ?
C28 O4 Cd2 90.9(8) . 2_746 ?
C28 O5 Cd2 94.9(8) . 2_746 ?
C29 O6 Cd1 108.2(8) . 1_756 ?
C38 O8 Cd2 91.1(8) . . ?
C38 O9 Cd2 96.9(7) . . ?

loop_
_geom_bond_atom_site_label_1
_geom_bond_atom_site_label_2
_geom_bond_distance
_geom_bond_site_symmetry_2
_geom_bond_publ_flag
Cd1 O6 2.193(9) 1_354 ?
Cd1 O2 2.210(10) . ?
Cd1 O3 2.357(8) . ?
Cd1 N1 2.379(8) . ?
Cd1 N2 2.436(8) . ?
Cd2 O9 2.285(8) . ?
Cd2 N6 2.303(8) . ?
Cd2 O5 2.305(11) 2_756 ?
Cd2 N4 2.307(9) 2_657 ?
Cd2 O4 2.400(8) 2_756 ?
Cd2 O8 2.439(8) . ?
Cd2 C28 2.707(12) 2_756 ?
C1 N1 1.321(13) . ?
C1 C2 1.393(15) . ?
C1 H1 0.9300 . ?
C2 C3 1.385(15) . ?
C2 N3 1.402(13) . ?
C3 C4 1.383(15) . ?
C3 H3 0.9300 . ?
C4 C12 1.405(12) . ?
C4 C5 1.425(14) . ?
C5 C6 1.353(15) . ?
C5 H5 0.9300 . ?
C6 C7 1.419(14) . ?
C6 H6 0.9300 . ?
C7 C8 1.399(15) . ?
C7 C11 1.438(13) . ?
C8 C9 1.372(15) . ?
C8 H8 0.9300 . ?
C9 C10 1.388(14) . ?
C9 N5 1.437(13) . ?
C10 N2 1.291(13) . ?
C10 H10 0.9300 . ?
C11 N2 1.359(11) . ?
C11 C12 1.474(13) . ?
C12 N1 1.346(12) . ?
C13 N4 1.324(15) . ?
C13 N3 1.360(14) . ?
C13 H13 0.9300 . ?
C14 C15 1.300(15) . ?
C14 N4 1.383(13) . ?
C14 H14 0.9300 . ?
C15 N3 1.393(14) . ?
C15 H15 0.9300 . ?
C16 N6 1.261(13) . ?
C16 N5 1.385(13) . ?
C16 H16 0.9300 . ?
C17 C18 1.380(15) . ?
C17 N6 1.390(14) . ?
C17 H17 0.9300 . ?
C18 N5 1.407(13) . ?
C18 H18 0.9300 . ?
C19 O1 1.136(15) . ?
C19 O2 1.264(18) . ?
C19 C20 1.52(2) . ?
C20 C24 1.523(15) . ?
C20 C21 1.540(16) . ?
C20 C25 1.564(16) . ?
C21 C27 1.522(15) . ?
C21 C26 1.544(16) . ?
C21 C22 1.547(14) . ?
C22 C28 1.502(13) . ?
C22 C23 1.527(15) . ?
C22 H22 0.9800 . ?
C23 C24 1.577(16) . ?
C23 H23A 0.9700 . ?
C23 H23B 0.9700 . ?
C24 H24A 0.9700 . ?
C24 H24B 0.9700 . ?
C25 H25A 0.9600 . ?
C25 H25B 0.9600 . ?
C25 H25C 0.9600 . ?
C26 H26A 0.9600 . ?
C26 H26B 0.9600 . ?
C26 H26C 0.9600 . ?
C27 H27A 0.9600 . ?
C27 H27B 0.9600 . ?
C27 H27C 0.9600 . ?
C28 O4 1.215(16) . ?
C28 O5 1.238(17) . ?
C28 Cd2 2.707(12) 2_746 ?
C29 O7 1.236(14) . ?
C29 O6 1.256(14) . ?
C29 C30 1.557(15) . ?
C30 C34 1.501(18) . ?
C30 C35 1.53(2) . ?
C30 C31 1.549(15) . ?
C31 C37 1.512(16) . ?
C31 C36 1.539(19) . ?
C31 C32 1.571(15) . ?
C32 C33 1.485(16) . ?
C32 C38 1.503(15) . ?
C32 H32 0.9800 . ?
C33 C34 1.541(17) . ?
C33 H33A 0.9700 . ?
C33 H33B 0.9700 . ?
C34 H34A 0.9700 . ?
C34 H34B 0.9700 . ?
C35 H35A 0.9600 . ?
C35 H35B 0.9600 . ?
C35 H35C 0.9600 . ?
C36 H36A 0.9600 . ?
C36 H36B 0.9600 . ?
C36 H36C 0.9600 . ?
C37 H37A 0.9600 . ?
C37 H37B 0.9600 . ?
C37 H37C 0.9600 . ?
C38 O8 1.191(15) . ?
C38 O9 1.255(16) . ?
N4 Cd2 2.307(9) 2_647 ?
O3 H3A 0.8499 . ?
O3 H3B 0.8501 . ?
O4 Cd2 2.400(8) 2_746 ?
O5 Cd2 2.305(11) 2_746 ?
O6 Cd1 2.193(9) 1_756 ?
